data_2013876
loop_
_publ_author_name
'Vojnovi\'c, Marija'
'Jozi\'c, Dra\<zan'
'Ba\<sic, Ivan'
'Ron\<cevi\'c, Sanda'
'Planini\'c, Pavica'

_publ_section_title
;
 Tetrakis(tetramethylammonium)
 dodeca-\m-chloro-hexachloro-<i>octahedro</i>-hexatantalate chloride
;
_journal_issue 1
_journal_name_full 'Acta Crystallographica Section C'
_journal_page_first m33
_journal_page_last m34
_journal_paper_doi 10.1107/S0108270103025071
_journal_volume 60
_journal_year 2004
_chemical_formula_iupac '(C4 H12 N)4 [Ta6 Cl18] Cl'
_chemical_formula_moiety 'C16 H48 Cl19 N4 Ta6'
_chemical_formula_structural '((C H3)4 N)4 ((Ta6 Cl12) Cl6) Cl'
_chemical_formula_sum 'C16 H48 Cl19 N4 Ta6'
_chemical_formula_weight 2055.83
_chemical_name_systematic
;
Tetrakis(tetramethylammonium)dodeca-\m-chloro-hexachloro-octahedro-
hexatantalate chloride
;
_space_group_IT_number 225
_symmetry_cell_setting cubic
_symmetry_space_group_name_Hall '-F 4 2 3'
_symmetry_space_group_name_H-M 'F m -3 m'
_cell_angle_alpha 90
_cell_angle_beta 90
_cell_angle_gamma 90
_cell_formula_units_Z 4
_cell_length_a 18.1781(4)
_cell_length_b 18.1781(4)
_cell_length_c 18.1781(4)
_cell_measurement_reflns_used 25
_cell_measurement_temperature 100(2)
_cell_measurement_theta_max 23.2114
_cell_measurement_theta_min 20.4262
_cell_volume 6006.8(2)
_computing_cell_refinement 'CAD-4 Software'
_computing_data_collection 'CAD-4 Software (Enraf--Nonius, 1998)'
_computing_data_reduction 'HELENA (Spek, 1997)'
_computing_molecular_graphics 'WinGX (Farrugia, 1999)'
_computing_publication_material 'ORTEP-3 for Windows (Farrugia, 1997)'
_computing_structure_refinement 'SHELXL97 (Sheldrick, 1997)'
_computing_structure_solution 'SHELXS97 (Sheldrick, 1997)'
_diffrn_ambient_temperature 293(2)
_diffrn_detector_area_resol_mean '?   # Not in version 2.0.1'
_diffrn_measured_fraction_theta_full 0.993
_diffrn_measured_fraction_theta_max 0.993
_diffrn_measurement_device_type 'Enraf--Nonius CAD4'
_diffrn_measurement_method \w/2\q
_diffrn_radiation_monochromator graphite
_diffrn_radiation_source 'fine-focus sealed tube'
_diffrn_radiation_type MoK\a
_diffrn_radiation_wavelength 0.71073
_diffrn_reflns_av_R_equivalents 0.0633
_diffrn_reflns_av_sigmaI/netI 0.0388
_diffrn_reflns_limit_h_max 0
_diffrn_reflns_limit_h_min -23
_diffrn_reflns_limit_k_max 0
_diffrn_reflns_limit_k_min -23
_diffrn_reflns_limit_l_max 0
_diffrn_reflns_limit_l_min -23
_diffrn_reflns_number 1958
_diffrn_reflns_theta_full 27.85
_diffrn_reflns_theta_max 27.85
_diffrn_reflns_theta_min 2.24
_diffrn_standards_decay_% 54
_diffrn_standards_interval_time 60
_diffrn_standards_number 3
_exptl_absorpt_coefficient_mu 11.745
_exptl_absorpt_correction_T_max 0.244
_exptl_absorpt_correction_T_min 0.201
_exptl_absorpt_correction_type empirical
_exptl_absorpt_process_details '(North et al., 1968)'
_exptl_crystal_colour 'dark green'
_exptl_crystal_density_diffrn 2.273
_exptl_crystal_density_method 'not measured'
_exptl_crystal_description octahedra-like
_exptl_crystal_F_000 3732
_exptl_crystal_size_max 0.15
_exptl_crystal_size_mid 0.12
_exptl_crystal_size_min 0.12
_refine_diff_density_max 0.91
_refine_diff_density_min -1.096
_refine_ls_extinction_method none
_refine_ls_goodness_of_fit_all 1.137
_refine_ls_goodness_of_fit_ref 1.148
_refine_ls_hydrogen_treatment constr
_refine_ls_matrix_type full
_refine_ls_number_parameters 24
_refine_ls_number_reflns 412
_refine_ls_number_restraints 8
_refine_ls_restrained_S_all 1.137
_refine_ls_restrained_S_obs 1.148
_refine_ls_R_factor_all 0.0374
_refine_ls_R_factor_gt 0.0272
_refine_ls_shift/su_max 0.001
_refine_ls_shift/su_mean 0
_refine_ls_structure_factor_coef Fsqd
_refine_ls_weighting_details 'calc w = 1/[\s^2^(Fo^2^)+(0.0331P)^2^+58.2675P] where P=(Fo^2^+2Fc^2^)/3'
_refine_ls_weighting_scheme calc
_refine_ls_wR_factor_all 0.0622
_refine_ls_wR_factor_ref 0.068
_reflns_number_gt 351
_reflns_number_total 412
_reflns_threshold_expression I>2\s(I)
_cod_data_source_file sq1032.cif
_cod_data_source_block I
_cod_database_code 2013876
_cod_database_fobs_code 2013876

loop_
_symmetry_equiv_pos_as_xyz
'x, y, z'
'z, x, y'
'y, z, x'
'x, z, y'
'y, x, z'
'z, y, x'
'x, -y, -z'
'z, -x, -y'
'y, -z, -x'
'x, -z, -y'
'y, -x, -z'
'z, -y, -x'
'-x, y, -z'
'-z, x, -y'
'-y, z, -x'
'-x, z, -y'
'-y, x, -z'
'-z, y, -x'
'-x, -y, z'
'-z, -x, y'
'-y, -z, x'
'-x, -z, y'
'-y, -x, z'
'-z, -y, x'
'x, y+1/2, z+1/2'
'z, x+1/2, y+1/2'
'y, z+1/2, x+1/2'
'x, z+1/2, y+1/2'
'y, x+1/2, z+1/2'
'z, y+1/2, x+1/2'
'x, -y+1/2, -z+1/2'
'z, -x+1/2, -y+1/2'
'y, -z+1/2, -x+1/2'
'x, -z+1/2, -y+1/2'
'y, -x+1/2, -z+1/2'
'z, -y+1/2, -x+1/2'
'-x, y+1/2, -z+1/2'
'-z, x+1/2, -y+1/2'
'-y, z+1/2, -x+1/2'
'-x, z+1/2, -y+1/2'
'-y, x+1/2, -z+1/2'
'-z, y+1/2, -x+1/2'
'-x, -y+1/2, z+1/2'
'-z, -x+1/2, y+1/2'
'-y, -z+1/2, x+1/2'
'-x, -z+1/2, y+1/2'
'-y, -x+1/2, z+1/2'
'-z, -y+1/2, x+1/2'
'x+1/2, y, z+1/2'
'z+1/2, x, y+1/2'
'y+1/2, z, x+1/2'
'x+1/2, z, y+1/2'
'y+1/2, x, z+1/2'
'z+1/2, y, x+1/2'
'x+1/2, -y, -z+1/2'
'z+1/2, -x, -y+1/2'
'y+1/2, -z, -x+1/2'
'x+1/2, -z, -y+1/2'
'y+1/2, -x, -z+1/2'
'z+1/2, -y, -x+1/2'
'-x+1/2, y, -z+1/2'
'-z+1/2, x, -y+1/2'
'-y+1/2, z, -x+1/2'
'-x+1/2, z, -y+1/2'
'-y+1/2, x, -z+1/2'
'-z+1/2, y, -x+1/2'
'-x+1/2, -y, z+1/2'
'-z+1/2, -x, y+1/2'
'-y+1/2, -z, x+1/2'
'-x+1/2, -z, y+1/2'
'-y+1/2, -x, z+1/2'
'-z+1/2, -y, x+1/2'
'x+1/2, y+1/2, z'
'z+1/2, x+1/2, y'
'y+1/2, z+1/2, x'
'x+1/2, z+1/2, y'
'y+1/2, x+1/2, z'
'z+1/2, y+1/2, x'
'x+1/2, -y+1/2, -z'
'z+1/2, -x+1/2, -y'
'y+1/2, -z+1/2, -x'
'x+1/2, -z+1/2, -y'
'y+1/2, -x+1/2, -z'
'z+1/2, -y+1/2, -x'
'-x+1/2, y+1/2, -z'
'-z+1/2, x+1/2, -y'
'-y+1/2, z+1/2, -x'
'-x+1/2, z+1/2, -y'
'-y+1/2, x+1/2, -z'
'-z+1/2, y+1/2, -x'
'-x+1/2, -y+1/2, z'
'-z+1/2, -x+1/2, y'
'-y+1/2, -z+1/2, x'
'-x+1/2, -z+1/2, y'
'-y+1/2, -x+1/2, z'
'-z+1/2, -y+1/2, x'
'-x, -y, -z'
'-z, -x, -y'
'-y, -z, -x'
'-x, -z, -y'
'-y, -x, -z'
'-z, -y, -x'
'-x, y, z'
'-z, x, y'
'-y, z, x'
'-x, z, y'
'-y, x, z'
'-z, y, x'
'x, -y, z'
'z, -x, y'
'y, -z, x'
'x, -z, y'
'y, -x, z'
'z, -y, x'
'x, y, -z'
'z, x, -y'
'y, z, -x'
'x, z, -y'
'y, x, -z'
'z, y, -x'
'-x, -y+1/2, -z+1/2'
'-z, -x+1/2, -y+1/2'
'-y, -z+1/2, -x+1/2'
'-x, -z+1/2, -y+1/2'
'-y, -x+1/2, -z+1/2'
'-z, -y+1/2, -x+1/2'
'-x, y+1/2, z+1/2'
'-z, x+1/2, y+1/2'
'-y, z+1/2, x+1/2'
'-x, z+1/2, y+1/2'
'-y, x+1/2, z+1/2'
'-z, y+1/2, x+1/2'
'x, -y+1/2, z+1/2'
'z, -x+1/2, y+1/2'
'y, -z+1/2, x+1/2'
'x, -z+1/2, y+1/2'
'y, -x+1/2, z+1/2'
'z, -y+1/2, x+1/2'
'x, y+1/2, -z+1/2'
'z, x+1/2, -y+1/2'
'y, z+1/2, -x+1/2'
'x, z+1/2, -y+1/2'
'y, x+1/2, -z+1/2'
'z, y+1/2, -x+1/2'
'-x+1/2, -y, -z+1/2'
'-z+1/2, -x, -y+1/2'
'-y+1/2, -z, -x+1/2'
'-x+1/2, -z, -y+1/2'
'-y+1/2, -x, -z+1/2'
'-z+1/2, -y, -x+1/2'
'-x+1/2, y, z+1/2'
'-z+1/2, x, y+1/2'
'-y+1/2, z, x+1/2'
'-x+1/2, z, y+1/2'
'-y+1/2, x, z+1/2'
'-z+1/2, y, x+1/2'
'x+1/2, -y, z+1/2'
'z+1/2, -x, y+1/2'
'y+1/2, -z, x+1/2'
'x+1/2, -z, y+1/2'
'y+1/2, -x, z+1/2'
'z+1/2, -y, x+1/2'
'x+1/2, y, -z+1/2'
'z+1/2, x, -y+1/2'
'y+1/2, z, -x+1/2'
'x+1/2, z, -y+1/2'
'y+1/2, x, -z+1/2'
'z+1/2, y, -x+1/2'
'-x+1/2, -y+1/2, -z'
'-z+1/2, -x+1/2, -y'
'-y+1/2, -z+1/2, -x'
'-x+1/2, -z+1/2, -y'
'-y+1/2, -x+1/2, -z'
'-z+1/2, -y+1/2, -x'
'-x+1/2, y+1/2, z'
'-z+1/2, x+1/2, y'
'-y+1/2, z+1/2, x'
'-x+1/2, z+1/2, y'
'-y+1/2, x+1/2, z'
'-z+1/2, y+1/2, x'
'x+1/2, -y+1/2, z'
'z+1/2, -x+1/2, y'
'y+1/2, -z+1/2, x'
'x+1/2, -z+1/2, y'
'y+1/2, -x+1/2, z'
'z+1/2, -y+1/2, x'
'x+1/2, y+1/2, -z'
'z+1/2, x+1/2, -y'
'y+1/2, z+1/2, -x'
'x+1/2, z+1/2, -y'
'y+1/2, x+1/2, -z'
'z+1/2, y+1/2, -x'

loop_
_atom_site_label
_atom_site_fract_x
_atom_site_fract_y
_atom_site_fract_z
_atom_site_U_iso_or_equiv
_atom_site_adp_type
_atom_site_calc_flag
_atom_site_refinement_flags
_atom_site_occupancy
_atom_site_disorder_assembly
_atom_site_disorder_group
_atom_site_type_symbol
Ta 0.61364(3) 0 0.5 0.0172(2) Uani d S 1 . . Ta
Cl1 0.63330(9) 0 0.63330(9) 0.0232(4) Uani d S 1 . . Cl
Cl2 0.75337(17) 0 0.5 0.0269(6) Uani d S 1 . . Cl
Cl3 0.75 0.25 0.75 0.072(5) Uani d SP 0.5 . . Cl
N 0.6330(5) 0.1330(5) 0.8670(5) 0.027(4) Uani d SPD 0.5 . . N
C1 0.6772(3) 0.1772(3) 0.9126(5) 0.065(6) Uani d SPD 0.5 . . C
H1A 0.6612 0.1718 0.9638 0.077 Uiso calc PD 0.25 . . H
H1B 0.6725 0.2288 0.8977 0.077 Uiso calc PD 0.25 . . H
H1C 0.7287 0.1618 0.9081 0.077 Uiso calc PD 0.25 . . H
C2 0.5884(4) 0.0884(4) 0.9116(4) 0.075(14) Uani d SPD 0.5 . . C
H2A 0.5695 0.0472 0.8825 0.09 Uiso calc PD 0.08334 . . H
H2B 0.5472 0.1175 0.9305 0.09 Uiso calc PD 0.08334 . . H
H2C 0.6175 0.0695 0.9528 0.09 Uiso calc PD 0.08334 . . H

loop_
_atom_site_aniso_label
_atom_site_aniso_U_11
_atom_site_aniso_U_22
_atom_site_aniso_U_33
_atom_site_aniso_U_12
_atom_site_aniso_U_13
_atom_site_aniso_U_23
Ta 0.0157(3) 0.0180(2) 0.0180(2) 0 0 0
Cl1 0.0208(6) 0.0282(10) 0.0208(6) 0 -0.0028(8) 0
Cl2 0.0180(14) 0.0313(10) 0.0313(10) 0 0 0
Cl3 0.072(5) 0.072(5) 0.072(5) 0 0 0
N 0.027(4) 0.027(4) 0.027(4) 0.005(5) -0.005(5) -0.005(5)
C1 0.045(6) 0.045(6) 0.103(17) 0.005(9) -0.025(8) -0.025(8)
C2 0.075(14) 0.075(14) 0.075(14) 0.046(18) -0.046(18) -0.046(18)

loop_
_atom_type_symbol
_atom_type_description
_atom_type_scat_dispersion_real
_atom_type_scat_dispersion_imag
_atom_type_scat_source
H H 0 0 'International Tables Vol C Tables 4.2.6.8 and 6.1.1.4'
N N 0.0061 0.0033 'International Tables Vol C Tables 4.2.6.8 and 6.1.1.4'
C C 0.0033 0.0016 'International Tables Vol C Tables 4.2.6.8 and 6.1.1.4'
Cl Cl 0.1484 0.1585 'International Tables Vol C Tables 4.2.6.8 and 6.1.1.4'
Ta Ta -0.7052 6.5227 'International Tables Vol C Tables 4.2.6.8 and 6.1.1.4'

loop_
_geom_angle_atom_site_label_1
_geom_angle_atom_site_label_2
_geom_angle_atom_site_label_3
_geom_angle_site_symmetry_1
_geom_angle_site_symmetry_3
_geom_angle
_geom_angle_publ_flag
Ta Ta Ta 171_556 75_545 90 yes
Ta Ta Ta 122_655 75_545 60 yes
Ta Ta Ta 171_556 122_655 60 no
Ta Ta Ta 171_556 26_545 60 no
Ta Ta Ta 122_655 26_545 90 no
Ta Ta Ta 75_545 26_545 60 no
Ta Cl1 Ta 75_545 . 73.23(6) yes
Cl1 Ta Ta 26_545 171_556 95.92(2) yes
Cl1 Ta Ta 32 171_556 95.92(2) no
Cl1 Ta Ta 7_556 171_556 53.39(3) yes
Cl1 Ta Ta . 171_556 143.39(3) yes
Cl1 Ta Ta 26_545 122_655 143.39(3) no
Cl1 Ta Ta 32 122_655 53.39(3) no
Cl1 Ta Ta 7_556 122_655 95.92(2) no
Cl1 Ta Ta . 122_655 95.92(2) no
Cl1 Ta Ta 26_545 75_545 95.92(2) no
Cl1 Ta Ta 32 75_545 95.92(2) no
Cl1 Ta Ta 7_556 75_545 143.39(3) no
Cl1 Ta Ta . 75_545 53.39(3) no
Cl1 Ta Ta 26_545 26_545 53.39(3) no
Cl1 Ta Ta 32 26_545 143.39(3) no
Cl1 Ta Ta 7_556 26_545 95.92(2) no
Cl1 Ta Ta . 26_545 95.92(2) no
Cl2 Ta Ta . 26_545 135 no
Cl2 Ta Ta . 75_545 135 no
Cl2 Ta Ta . 122_655 135 no
Cl2 Ta Ta . 171_556 135 yes
Cl1 Ta Cl1 26_545 32 163.23(6) yes
Cl1 Ta Cl1 26_545 7_556 88.781(9) yes
Cl1 Ta Cl1 32 7_556 88.781(9) no
Cl1 Ta Cl1 26_545 . 88.781(9) no
Cl1 Ta Cl1 32 . 88.781(9) no
Cl1 Ta Cl1 7_556 . 163.23(6) no
Cl1 Ta Cl2 26_545 . 81.61(3) yes
Cl1 Ta Cl2 32 . 81.61(3) no
Cl1 Ta Cl2 7_556 . 81.61(3) no
Cl1 Ta Cl2 . . 81.61(3) no
C1 N C1 . 86_646 110.4(6) yes
C1 N C1 57_566 86_646 110.4(6) no
C1 N C1 . 57_566 110.4(6) no
C2 N C1 . . 108.6(7) yes
C2 N C1 . 57_566 108.6(7) no
C2 N C1 . 86_646 108.6(7) no
N C1 H1A . . 109.5 no
N C1 H1B . . 109.5 no
H1A C1 H1B . . 109.5 no
N C1 H1C . . 109.5 no
H1A C1 H1C . . 109.5 no
H1B C1 H1C . . 109.5 no
N C2 H2A . . 109.5 no
N C2 H2B . . 109.5 no
H2A C2 H2B . . 109.5 no
N C2 H2C . . 109.5 no
H2A C2 H2C . . 109.5 no
H2B C2 H2C . . 109.5 no

loop_
_geom_bond_atom_site_label_1
_geom_bond_atom_site_label_2
_geom_bond_site_symmetry_2
_geom_bond_distance
_geom_bond_publ_flag
Ta Ta 171_556 2.9215(7) yes
Ta Ta 122_655 2.9215(7) no
Ta Ta 75_545 2.9215(7) no
Ta Ta 26_545 2.9215(7) no
Ta Cl1 26_545 2.449(2) yes
Ta Cl1 32 2.449(2) no
Ta Cl1 7_556 2.449(2) no
Ta Cl1 . 2.449(2) no
Ta Cl2 . 2.540(3) yes
Cl1 Ta 75_545 2.449(2) no
N C2 . 1.410(10) yes
N C1 . 1.407(8) yes
N C1 57_566 1.407(8) no
N C1 86_646 1.407(8) no
C1 H1A . 0.9801 no
C1 H1B . 0.9801 no
C1 H1C . 0.9801 no
C2 H2A . 0.9801 no
C2 H2B . 0.9801 no
C2 H2C . 0.9801 no
